data_4306158
loop_
_publ_author_name
'Sayuri Matsumura'
'Kazunori Shikano'
'Takao Oi'
'Noriyuki Suzuki'
'Hirotaka Nagao'

_publ_contact_author_email h-nagao@sophia.ac.jp
_publ_contact_author_name 'HIROTAKA NAGAO'
_publ_section_title
;
Reactions of Ruthenium Complexes Having Pyridyl-Containing Ligands,
2-Pyridinecarboxylato and 2,2'-Bipyridine, with an Azide Ion: Formation
of Nitrido-Bridged Diruthenium Complexes
;
_journal_name_full 'Inorganic Chemistry'
_journal_page_first 9125
_journal_page_last 9127
_journal_paper_doi 10.1021/ic801070a
_journal_volume 47
_journal_year 2008
_chemical_formula_moiety 'C34 H30 N7 O6 Ru2, F6 P 2(H2 O) '
_chemical_formula_sum 'C34 H34 F6 N7 O8 P Ru2'
_chemical_formula_weight 1015.79
_chemical_name_systematic
;
bis(2,2'-bipyridinemethoxo(2-pyridinecarboxylato)ruthenium(IV))
(mu-nitrido) hexafurorophosphate
;
_space_group_IT_number 14
_symmetry_cell_setting monoclinic
_symmetry_Int_Tables_number 14
_symmetry_space_group_name_Hall '-P 2ybc'
_symmetry_space_group_name_H-M 'P 1 21/c 1'
_cell_angle_alpha 90.0000
_cell_angle_beta 92.3280(11)
_cell_angle_gamma 90.0000
_cell_formula_units_Z 4
_cell_length_a 14.743(4)
_cell_length_b 12.996(4)
_cell_length_c 19.824(6)
_cell_measurement_reflns_used 7531
_cell_measurement_temperature 93.1
_cell_measurement_theta_max 27.5
_cell_measurement_theta_min 3.1
_cell_volume 3795.1(19)
_diffrn_ambient_temperature 93.1
_diffrn_detector_area_resol_mean 7.31
_diffrn_measured_fraction_theta_full 0.998
_diffrn_measured_fraction_theta_max 0.998
_diffrn_measurement_device_type 'Rigaku Mercury'
_diffrn_measurement_method \w
_diffrn_radiation_type 'Mo K\a'
_diffrn_radiation_wavelength 0.71070
_diffrn_reflns_av_R_equivalents 0.048
_diffrn_reflns_limit_h_max 19
_diffrn_reflns_limit_h_min -19
_diffrn_reflns_limit_k_max 16
_diffrn_reflns_limit_k_min -14
_diffrn_reflns_limit_l_max 20
_diffrn_reflns_limit_l_min -25
_diffrn_reflns_number 29195
_diffrn_reflns_theta_full 27.48
_diffrn_reflns_theta_max 27.48
_exptl_absorpt_coefficient_mu 0.929
_exptl_absorpt_correction_T_max 0.946
_exptl_absorpt_correction_T_min 0.663
_exptl_absorpt_correction_type multi-scan
_exptl_absorpt_process_details 'Jacobson, R. (1998) Private communication'
_exptl_crystal_colour red
_exptl_crystal_density_diffrn 1.778
_exptl_crystal_density_method 'not measured'
_exptl_crystal_description chip
_exptl_crystal_F_000 2032.00
_exptl_crystal_preparation water-acetonitrile-ether
_exptl_crystal_size_max 0.16
_exptl_crystal_size_mid 0.13
_exptl_crystal_size_min 0.06
_refine_diff_density_max 1.83
_refine_diff_density_min -1.50
_refine_ls_extinction_method none
_refine_ls_goodness_of_fit_ref 1.173
_refine_ls_hydrogen_treatment refall
_refine_ls_number_parameters 524
_refine_ls_number_reflns 8683
_refine_ls_R_factor_gt 0.0648
_refine_ls_shift/su_max 0.0000
_refine_ls_structure_factor_coef Fsqd
_refine_ls_weighting_details 'w = 1/[\s^2^(Fo^2^)+(0.0195P)^2^+29.4352P] where P=(Fo^2^+2Fc^2^)/3'
_refine_ls_weighting_scheme calc
_refine_ls_wR_factor_ref 0.1371
_reflns_number_gt 7702
_reflns_number_total 8683
_reflns_threshold_expression F^2^>2.0\s(F^2^)
_cod_data_source_file ic801070a_si_002.cif
_cod_data_source_block
;
;
_cod_original_cell_volume 3795.1(20)
_cod_original_formula_sum 'C34 H34 F6 N7 O8 P Ru2 '
_cod_database_code 4306158

loop_
_symmetry_equiv_pos_site_id
_symmetry_equiv_pos_as_xyz
1 +X,+Y,+Z
2 -X,1/2+Y,1/2-Z
3 -X,-Y,-Z
4 +X,1/2-Y,1/2+Z

loop_
_atom_site_label
_atom_site_type_symbol
_atom_site_fract_x
_atom_site_fract_y
_atom_site_fract_z
_atom_site_U_iso_or_equiv
_atom_site_adp_type
_atom_site_occupancy
_atom_site_symmetry_multiplicity
_atom_site_calc_flag
_atom_site_refinement_flags
Ru(1) Ru 0.35167(2) 0.06405(3) 0.33099(2) 0.01761(11) Uani 1.00 1 d .
Ru(2) Ru 0.11584(2) 0.06153(3) 0.33145(2) 0.01682(10) Uani 1.00 1 d .
P(1) P 0.26636(10) 0.46521(12) 0.46605(8) 0.0299(3) Uani 1.00 1 d .
F(1) F 0.2655(2) 0.5355(2) 0.39992(19) 0.0405(8) Uani 1.00 1 d .
F(2) F 0.3692(2) 0.4363(3) 0.4561(2) 0.0467(9) Uani 1.00 1 d .
F(3) F 0.2647(2) 0.3960(3) 0.53234(19) 0.0410(8) Uani 1.00 1 d .
F(6) F 0.2342(2) 0.3690(2) 0.42114(19) 0.0372(8) Uani 1.00 1 d .
F(8) F 0.1615(2) 0.4950(2) 0.47581(19) 0.0378(8) Uani 1.00 1 d .
F(9) F 0.2966(2) 0.5624(2) 0.51144(18) 0.0378(8) Uani 1.00 1 d .
O(1) O 0.3680(2) 0.0183(3) 0.23627(19) 0.0251(8) Uani 1.00 1 d .
O(2) O 0.4924(2) 0.0809(2) 0.33897(19) 0.0238(7) Uani 1.00 1 d .
O(3) O 0.6037(2) 0.1969(3) 0.3294(2) 0.0432(11) Uani 1.00 1 d .
O(4) O 0.0907(2) 0.2051(2) 0.29903(19) 0.0253(8) Uani 1.00 1 d .
O(5) O -0.0236(2) 0.0401(3) 0.32800(19) 0.0250(8) Uani 1.00 1 d .
O(6) O -0.1404(3) 0.0171(5) 0.2551(2) 0.0614(16) Uani 1.00 1 d .
O(7) O 0.0944(5) 0.7595(6) 0.2019(4) 0.108(2) Uani 1.00 1 d .
O(8) O 0.2227(3) 0.6259(5) 0.1451(2) 0.0622(16) Uani 1.00 1 d .
N(1) N 0.2339(2) 0.0651(3) 0.3294(2) 0.0165(7) Uani 1.00 1 d .
N(2) N 0.3659(2) 0.2185(3) 0.3092(2) 0.0195(8) Uani 1.00 1 d .
N(3) N 0.3629(2) -0.0878(3) 0.3619(2) 0.0261(10) Uani 1.00 1 d .
N(4) N 0.3595(2) 0.0813(3) 0.4362(2) 0.0218(9) Uani 1.00 1 d .
N(5) N 0.0950(3) 0.0026(3) 0.2356(2) 0.0248(9) Uani 1.00 1 d .
N(6) N 0.1118(2) 0.1107(3) 0.4298(2) 0.0188(8) Uani 1.00 1 d .
N(7) N 0.1233(2) -0.0786(3) 0.3833(2) 0.0229(9) Uani 1.00 1 d .
C(1) C 0.3810(4) 0.0872(4) 0.1840(2) 0.0297(12) Uani 1.00 1 d .
C(2) C 0.4527(3) 0.2522(4) 0.3105(2) 0.0212(10) Uani 1.00 1 d .
C(3) C 0.4743(3) 0.3521(4) 0.2970(3) 0.0277(11) Uani 1.00 1 d .
C(4) C 0.4054(4) 0.4203(4) 0.2794(3) 0.0309(12) Uani 1.00 1 d .
C(5) C 0.3170(3) 0.3868(4) 0.2781(2) 0.0266(11) Uani 1.00 1 d .
C(6) C 0.2992(3) 0.2849(4) 0.2938(2) 0.0213(10) Uani 1.00 1 d .
C(7) C 0.5228(3) 0.1720(4) 0.3276(2) 0.0266(11) Uani 1.00 1 d .
C(8) C 0.3771(3) -0.1017(4) 0.4287(3) 0.0280(12) Uani 1.00 1 d .
C(9) C 0.3940(3) -0.2001(5) 0.4546(3) 0.0384(15) Uani 1.00 1 d .
C(10) C 0.3957(4) -0.2820(5) 0.4112(4) 0.0426(17) Uani 1.00 1 d .
C(11) C 0.3776(4) -0.2659(5) 0.3434(3) 0.0397(15) Uani 1.00 1 d .
C(12) C 0.3609(3) -0.1665(4) 0.3213(3) 0.0264(11) Uani 1.00 1 d .
C(13) C 0.3726(3) -0.0088(4) 0.4707(2) 0.0262(11) Uani 1.00 1 d .
C(14) C 0.3781(3) -0.0097(5) 0.5402(3) 0.0351(14) Uani 1.00 1 d .
C(15) C 0.3731(4) 0.0815(5) 0.5748(3) 0.0376(15) Uani 1.00 1 d .
C(16) C 0.3591(3) 0.1728(5) 0.5403(2) 0.0338(13) Uani 1.00 1 d .
C(17) C 0.3529(3) 0.1687(4) 0.4702(2) 0.0284(12) Uani 1.00 1 d .
C(18) C 0.0848(4) 0.2296(4) 0.2312(3) 0.0414(16) Uani 1.00 1 d .
C(19) C 0.0070(3) -0.0066(4) 0.2158(2) 0.0281(11) Uani 1.00 1 d .
C(20) C -0.0208(4) -0.0342(5) 0.1519(3) 0.0421(16) Uani 1.00 1 d .
C(21) C 0.0441(5) -0.0537(7) 0.1057(3) 0.057(2) Uani 1.00 1 d .
C(22) C 0.1339(4) -0.0459(6) 0.1264(3) 0.051(2) Uani 1.00 1 d .
C(23) C 0.1582(4) -0.0190(5) 0.1912(3) 0.0345(13) Uani 1.00 1 d .
C(24) C -0.0589(3) 0.0182(4) 0.2695(3) 0.0313(12) Uani 1.00 1 d .
C(25) C 0.1192(3) 0.0360(4) 0.4775(2) 0.0250(11) Uani 1.00 1 d .
C(26) C 0.1164(3) 0.0597(5) 0.5452(2) 0.0300(12) Uani 1.00 1 d .
C(27) C 0.1059(4) 0.1609(5) 0.5637(3) 0.0367(14) Uani 1.00 1 d .
C(28) C 0.0984(4) 0.2371(5) 0.5150(3) 0.0326(12) Uani 1.00 1 d .
C(29) C 0.1013(3) 0.2086(4) 0.4478(2) 0.0250(11) Uani 1.00 1 d .
C(30) C 0.1281(3) -0.0694(4) 0.4512(2) 0.0229(10) Uani 1.00 1 d .
C(31) C 0.1420(3) -0.1558(4) 0.4923(3) 0.0334(13) Uani 1.00 1 d .
C(32) C 0.1493(4) -0.2513(5) 0.4621(3) 0.0403(15) Uani 1.00 1 d .
C(33) C 0.1417(3) -0.2593(4) 0.3928(3) 0.0364(14) Uani 1.00 1 d .
C(34) C 0.1293(3) -0.1697(4) 0.3541(3) 0.0340(14) Uani 1.00 1 d .
H(1) H 0.3220 0.1069 0.1634 0.036 Uiso 1.00 1 c R
H(2) H 0.4179 0.0547 0.1500 0.036 Uiso 1.00 1 c R
H(3) H 0.4122 0.1486 0.2019 0.036 Uiso 1.00 1 c R
H(4) H 0.5357 0.3744 0.2996 0.033 Uiso 1.00 1 c R
H(5) H 0.4191 0.4895 0.2683 0.037 Uiso 1.00 1 c R
H(6) H 0.2686 0.4328 0.2667 0.032 Uiso 1.00 1 c R
H(7) H 0.2381 0.2618 0.2934 0.026 Uiso 1.00 1 c R
H(8) H 0.4042 -0.2101 0.5018 0.046 Uiso 1.00 1 c R
H(9) H 0.4091 -0.3491 0.4277 0.051 Uiso 1.00 1 c R
H(10) H 0.3766 -0.3217 0.3124 0.048 Uiso 1.00 1 c R
H(11) H 0.3475 -0.1552 0.2746 0.032 Uiso 1.00 1 c R
H(12) H 0.3853 -0.0729 0.5640 0.042 Uiso 1.00 1 c R
H(13) H 0.3793 0.0818 0.6227 0.045 Uiso 1.00 1 c R
H(14) H 0.3539 0.2362 0.5636 0.041 Uiso 1.00 1 c R
H(15) H 0.3436 0.2309 0.4457 0.034 Uiso 1.00 1 c R
H(16) H 0.1451 0.2483 0.2161 0.050 Uiso 1.00 1 c R
H(17) H 0.0432 0.2877 0.2240 0.050 Uiso 1.00 1 c R
H(18) H 0.0620 0.1700 0.2054 0.050 Uiso 1.00 1 c R
H(19) H -0.0836 -0.0399 0.1396 0.050 Uiso 1.00 1 c R
H(20) H 0.0273 -0.0720 0.0606 0.069 Uiso 1.00 1 c R
H(21) H 0.1797 -0.0594 0.0953 0.062 Uiso 1.00 1 c R
H(22) H 0.2206 -0.0156 0.2049 0.041 Uiso 1.00 1 c R
H(23) H 0.1217 0.0071 0.5785 0.036 Uiso 1.00 1 c R
H(24) H 0.1039 0.1786 0.6101 0.044 Uiso 1.00 1 c R
H(25) H 0.0913 0.3072 0.5273 0.039 Uiso 1.00 1 c R
H(26) H 0.0958 0.2600 0.4138 0.030 Uiso 1.00 1 c R
H(27) H 0.1463 -0.1492 0.5400 0.040 Uiso 1.00 1 c R
H(28) H 0.1595 -0.3110 0.4890 0.048 Uiso 1.00 1 c R
H(29) H 0.1449 -0.3246 0.3715 0.044 Uiso 1.00 1 c R
H(30) H 0.1250 -0.1745 0.3063 0.041 Uiso 1.00 1 c R

loop_
_atom_site_aniso_label
_atom_site_aniso_U_11
_atom_site_aniso_U_22
_atom_site_aniso_U_33
_atom_site_aniso_U_12
_atom_site_aniso_U_13
_atom_site_aniso_U_23
Ru(1) 0.01285(18) 0.0206(2) 0.0196(2) 0.00200(14) 0.00253(14) 0.00520(16)
Ru(2) 0.01264(18) 0.0198(2) 0.0182(2) -0.00073(14) 0.00201(14) 0.00441(15)
P(1) 0.0281(7) 0.0285(7) 0.0328(8) -0.0023(5) -0.0005(6) -0.0008(6)
F(1) 0.056(2) 0.0312(19) 0.034(2) -0.0043(16) 0.0029(17) 0.0031(15)
F(2) 0.0274(18) 0.060(2) 0.052(2) 0.0006(17) 0.0037(16) -0.010(2)
F(3) 0.050(2) 0.038(2) 0.035(2) -0.0003(17) -0.0014(16) 0.0074(16)
F(6) 0.042(2) 0.0281(18) 0.041(2) -0.0045(15) -0.0018(16) -0.0069(15)
F(8) 0.0299(17) 0.042(2) 0.041(2) 0.0030(15) -0.0024(15) -0.0004(16)
F(9) 0.0406(19) 0.0360(19) 0.037(2) -0.0102(16) 0.0018(15) -0.0074(16)
O(1) 0.0252(18) 0.030(2) 0.0200(18) 0.0027(15) 0.0041(14) -0.0010(15)
O(2) 0.0158(16) 0.029(2) 0.0265(19) 0.0034(14) 0.0026(14) 0.0056(15)
O(3) 0.0140(18) 0.041(2) 0.075(3) -0.0011(17) 0.0025(19) 0.005(2)
O(4) 0.0243(18) 0.0243(19) 0.028(2) -0.0000(15) 0.0066(15) 0.0046(15)
O(5) 0.0166(16) 0.034(2) 0.0250(19) -0.0015(14) 0.0026(14) 0.0052(16)
O(6) 0.017(2) 0.105(4) 0.062(3) -0.005(2) -0.006(2) -0.031(3)
O(7) 0.098(6) 0.082(5) 0.142(7) -0.015(4) -0.004(5) -0.027(5)
O(8) 0.039(2) 0.104(4) 0.042(3) -0.024(3) -0.004(2) -0.008(3)
N(1) 0.0219(19) 0.0152(18) 0.0127(18) 0.0021(15) 0.0036(14) 0.0043(15)
N(2) 0.0181(19) 0.022(2) 0.018(2) 0.0010(16) 0.0037(15) 0.0050(16)
N(3) 0.0160(19) 0.023(2) 0.039(2) 0.0022(16) 0.0063(18) 0.012(2)
N(4) 0.0167(19) 0.032(2) 0.017(2) 0.0044(17) -0.0003(15) 0.0049(17)
N(5) 0.021(2) 0.031(2) 0.023(2) -0.0051(18) 0.0004(17) -0.0015(19)
N(6) 0.0127(18) 0.026(2) 0.018(2) -0.0004(15) 0.0011(15) 0.0038(17)
N(7) 0.0150(19) 0.027(2) 0.027(2) -0.0014(16) 0.0030(16) 0.0108(18)
C(1) 0.036(3) 0.037(3) 0.016(2) -0.001(2) 0.002(2) 0.001(2)
C(2) 0.014(2) 0.024(2) 0.026(2) -0.0012(18) 0.0017(18) 0.005(2)
C(3) 0.021(2) 0.030(2) 0.033(3) -0.002(2) 0.009(2) -0.003(2)
C(4) 0.036(3) 0.022(2) 0.036(3) -0.002(2) 0.013(2) 0.000(2)
C(5) 0.028(2) 0.021(2) 0.031(3) 0.007(2) 0.004(2) 0.007(2)
C(6) 0.018(2) 0.023(2) 0.023(2) 0.0053(19) 0.0023(18) 0.003(2)
C(7) 0.015(2) 0.033(3) 0.032(3) 0.001(2) 0.004(2) 0.006(2)
C(8) 0.012(2) 0.030(2) 0.043(3) 0.0025(19) 0.005(2) 0.017(2)
C(9) 0.022(2) 0.044(3) 0.050(3) -0.003(2) 0.002(2) 0.025(3)
C(10) 0.026(2) 0.025(3) 0.077(5) 0.001(2) 0.012(3) 0.012(3)
C(11) 0.028(3) 0.033(3) 0.060(4) -0.002(2) 0.015(2) 0.008(3)
C(12) 0.023(2) 0.017(2) 0.040(3) 0.0011(19) 0.006(2) 0.002(2)
C(13) 0.014(2) 0.043(3) 0.022(2) 0.003(2) 0.0024(19) 0.017(2)
C(14) 0.025(2) 0.049(3) 0.031(3) 0.001(2) -0.004(2) 0.020(2)
C(15) 0.029(2) 0.064(4) 0.020(2) 0.002(2) -0.005(2) 0.013(2)
C(16) 0.021(2) 0.059(4) 0.022(2) 0.002(2) -0.002(2) 0.001(2)
C(17) 0.021(2) 0.042(3) 0.022(2) -0.001(2) -0.002(2) 0.005(2)
C(18) 0.050(3) 0.026(3) 0.046(3) -0.007(2) -0.022(3) 0.010(2)
C(19) 0.022(2) 0.034(3) 0.028(2) -0.006(2) -0.003(2) 0.001(2)
C(20) 0.029(3) 0.057(4) 0.039(3) -0.012(2) -0.007(2) -0.005(3)
C(21) 0.042(3) 0.101(6) 0.028(3) -0.020(4) -0.003(2) -0.017(4)
C(22) 0.038(3) 0.090(6) 0.027(3) -0.023(3) 0.010(2) -0.018(3)
C(23) 0.025(2) 0.049(3) 0.030(3) -0.015(2) 0.007(2) -0.003(2)
C(24) 0.017(2) 0.038(3) 0.039(3) -0.003(2) -0.002(2) -0.002(2)
C(25) 0.014(2) 0.042(3) 0.020(2) -0.005(2) 0.0011(18) 0.009(2)
C(26) 0.023(2) 0.043(3) 0.024(2) -0.005(2) 0.002(2) 0.007(2)
C(27) 0.028(2) 0.062(4) 0.020(2) -0.005(2) 0.004(2) -0.005(2)
C(28) 0.029(2) 0.036(3) 0.033(3) 0.003(2) 0.003(2) -0.008(2)
C(29) 0.020(2) 0.031(2) 0.024(2) -0.001(2) 0.0036(19) -0.001(2)
C(30) 0.013(2) 0.028(2) 0.028(2) -0.0013(19) 0.0001(18) 0.009(2)
C(31) 0.027(2) 0.039(3) 0.035(3) -0.005(2) 0.002(2) 0.017(2)
C(32) 0.030(3) 0.028(3) 0.062(4) -0.001(2) -0.003(2) 0.015(3)
C(33) 0.024(2) 0.028(3) 0.057(4) -0.002(2) 0.004(2) 0.005(2)
C(34) 0.021(2) 0.021(2) 0.062(4) -0.003(2) 0.013(2) 0.001(2)

loop_
_atom_type_symbol
_atom_type_description
_atom_type_scat_dispersion_real
_atom_type_scat_dispersion_imag
_atom_type_scat_source
C C 0.003 0.002
;
International Tables for Crystallography
(1992, Vol. C, Tables 4.2.6.8 and 6.1.1.4)
;
H H 0.000 0.000
;
International Tables for Crystallography
(1992, Vol. C, Table 6.1.1.4)
;
F F 0.017 0.010
;
International Tables for Crystallography
(1992, Vol. C, Tables 4.2.6.8 and 6.1.1.4)
;
N N 0.006 0.003
;
International Tables for Crystallography
(1992, Vol. C, Tables 4.2.6.8 and 6.1.1.4)
;
O O 0.011 0.006
;
International Tables for Crystallography
(1992, Vol. C, Tables 4.2.6.8 and 6.1.1.4)
;
P P 0.102 0.094
;
International Tables for Crystallography
(1992, Vol. C, Tables 4.2.6.8 and 6.1.1.4)
;
Ru Ru -1.259 0.836
;
International Tables for Crystallography
(1992, Vol. C, Tables 4.2.6.8 and 6.1.1.4)
;

loop_
_geom_angle_atom_site_label_1
_geom_angle_atom_site_label_2
_geom_angle_atom_site_label_3
_geom_angle
O(1) Ru(1) O(2) 86.83(14)
O(1) Ru(1) N(1) 98.29(16)
O(1) Ru(1) N(2) 94.35(16)
O(1) Ru(1) N(3) 89.04(18)
O(1) Ru(1) N(4) 164.83(16)
O(2) Ru(1) N(1) 172.74(17)
O(2) Ru(1) N(2) 78.72(15)
O(2) Ru(1) N(3) 90.58(15)
O(2) Ru(1) N(4) 84.18(15)
N(1) Ru(1) N(2) 95.68(17)
N(1) Ru(1) N(3) 94.63(18)
N(1) Ru(1) N(4) 91.86(17)
N(2) Ru(1) N(3) 168.56(16)
N(2) Ru(1) N(4) 95.83(17)
N(3) Ru(1) N(4) 78.89(19)
O(4) Ru(2) O(5) 86.79(15)
O(4) Ru(2) N(1) 98.05(17)
O(4) Ru(2) N(5) 91.80(17)
O(4) Ru(2) N(6) 90.15(16)
O(4) Ru(2) N(7) 166.87(16)
O(5) Ru(2) N(1) 173.00(17)
O(5) Ru(2) N(5) 79.01(16)
O(5) Ru(2) N(6) 90.36(15)
O(5) Ru(2) N(7) 86.08(15)
N(1) Ru(2) N(5) 95.71(18)
N(1) Ru(2) N(6) 94.67(16)
N(1) Ru(2) N(7) 90.11(17)
N(5) Ru(2) N(6) 169.06(16)
N(5) Ru(2) N(7) 97.65(18)
N(6) Ru(2) N(7) 78.88(17)
F(1) P(1) F(2) 90.5(2)
F(1) P(1) F(3) 178.6(2)
F(1) P(1) F(6) 89.9(2)
F(1) P(1) F(8) 89.2(2)
F(1) P(1) F(9) 90.2(2)
F(2) P(1) F(3) 90.9(2)
F(2) P(1) F(6) 90.5(2)
F(2) P(1) F(8) 179.7(2)
F(2) P(1) F(9) 90.6(2)
F(3) P(1) F(6) 90.2(2)
F(3) P(1) F(8) 89.4(2)
F(3) P(1) F(9) 89.7(2)
F(6) P(1) F(8) 89.4(2)
F(6) P(1) F(9) 178.8(2)
F(8) P(1) F(9) 89.4(2)
Ru(1) O(1) C(1) 122.4(3)
Ru(1) O(2) C(7) 115.8(3)
Ru(2) O(4) C(18) 122.0(3)
Ru(2) O(5) C(24) 115.1(3)
Ru(1) N(1) Ru(2) 176.9(2)
Ru(1) N(2) C(2) 114.5(3)
Ru(1) N(2) C(6) 126.6(3)
C(2) N(2) C(6) 118.9(4)
Ru(1) N(3) C(8) 115.3(3)
Ru(1) N(3) C(12) 124.5(4)
C(8) N(3) C(12) 120.2(5)
Ru(1) N(4) C(13) 114.0(3)
Ru(1) N(4) C(17) 126.5(3)
C(13) N(4) C(17) 119.4(4)
Ru(2) N(5) C(19) 114.1(3)
Ru(2) N(5) C(23) 127.1(3)
C(19) N(5) C(23) 118.6(4)
Ru(2) N(6) C(25) 115.7(3)
Ru(2) N(6) C(29) 124.0(3)
C(25) N(6) C(29) 120.3(4)
Ru(2) N(7) C(30) 114.4(3)
Ru(2) N(7) C(34) 124.6(4)
C(30) N(7) C(34) 120.9(5)
N(2) C(2) C(3) 122.1(4)
N(2) C(2) C(7) 115.0(4)
C(3) C(2) C(7) 122.9(4)
C(2) C(3) C(4) 119.0(5)
C(3) C(4) C(5) 119.3(5)
C(4) C(5) C(6) 119.1(5)
N(2) C(6) C(5) 121.6(4)
O(2) C(7) O(3) 125.3(5)
O(2) C(7) C(2) 115.9(4)
O(3) C(7) C(2) 118.8(5)
N(3) C(8) C(9) 120.2(5)
N(3) C(8) C(13) 116.0(5)
C(9) C(8) C(13) 123.7(5)
C(8) C(9) C(10) 119.2(6)
C(9) C(10) C(11) 119.2(6)
C(10) C(11) C(12) 118.5(6)
N(3) C(12) C(11) 122.6(6)
N(4) C(13) C(8) 115.5(4)
N(4) C(13) C(14) 120.6(5)
C(8) C(13) C(14) 123.9(5)
C(13) C(14) C(15) 119.3(6)
C(14) C(15) C(16) 120.3(5)
C(15) C(16) C(17) 117.7(6)
N(4) C(17) C(16) 122.5(5)
N(5) C(19) C(20) 123.0(5)
N(5) C(19) C(24) 114.7(4)
C(20) C(19) C(24) 122.3(5)
C(19) C(20) C(21) 118.4(6)
C(20) C(21) C(22) 118.4(6)
C(21) C(22) C(23) 120.9(6)
N(5) C(23) C(22) 120.6(5)
O(5) C(24) O(6) 124.8(5)
O(5) C(24) C(19) 116.0(4)
O(6) C(24) C(19) 119.3(5)
N(6) C(25) C(26) 121.0(5)
N(6) C(25) C(30) 115.0(4)
C(26) C(25) C(30) 124.0(5)
C(25) C(26) C(27) 118.7(5)
C(26) C(27) C(28) 120.3(5)
C(27) C(28) C(29) 118.3(5)
N(6) C(29) C(28) 121.4(5)
N(7) C(30) C(25) 115.7(4)
N(7) C(30) C(31) 120.7(5)
C(25) C(30) C(31) 123.6(5)
C(30) C(31) C(32) 118.8(6)
C(31) C(32) C(33) 119.6(6)
C(32) C(33) C(34) 119.1(6)
N(7) C(34) C(33) 120.9(6)
O(1) C(1) H(1) 109.5
O(1) C(1) H(2) 109.5
O(1) C(1) H(3) 109.5
H(1) C(1) H(2) 109.5
H(1) C(1) H(3) 109.5
H(2) C(1) H(3) 109.5
C(2) C(3) H(4) 120.5
C(4) C(3) H(4) 120.5
C(3) C(4) H(5) 120.4
C(5) C(4) H(5) 120.4
C(4) C(5) H(6) 120.5
C(6) C(5) H(6) 120.5
N(2) C(6) H(7) 119.2
C(5) C(6) H(7) 119.2
C(8) C(9) H(8) 120.4
C(10) C(9) H(8) 120.4
C(9) C(10) H(9) 120.4
C(11) C(10) H(9) 120.4
C(10) C(11) H(10) 120.8
C(12) C(11) H(10) 120.8
N(3) C(12) H(11) 118.7
C(11) C(12) H(11) 118.7
C(13) C(14) H(12) 120.3
C(15) C(14) H(12) 120.3
C(14) C(15) H(13) 119.9
C(16) C(15) H(13) 119.8
C(15) C(16) H(14) 121.1
C(17) C(16) H(14) 121.1
N(4) C(17) H(15) 118.7
C(16) C(17) H(15) 118.7
O(4) C(18) H(16) 109.5
O(4) C(18) H(17) 109.5
O(4) C(18) H(18) 109.5
H(16) C(18) H(17) 109.5
H(16) C(18) H(18) 109.5
H(17) C(18) H(18) 109.5
C(19) C(20) H(19) 120.8
C(21) C(20) H(19) 120.8
C(20) C(21) H(20) 120.8
C(22) C(21) H(20) 120.8
C(21) C(22) H(21) 119.6
C(23) C(22) H(21) 119.6
N(5) C(23) H(22) 119.7
C(22) C(23) H(22) 119.7
C(25) C(26) H(23) 120.6
C(27) C(26) H(23) 120.7
C(26) C(27) H(24) 119.8
C(28) C(27) H(24) 119.8
C(27) C(28) H(25) 120.8
C(29) C(28) H(25) 120.8
N(6) C(29) H(26) 119.3
C(28) C(29) H(26) 119.3
C(30) C(31) H(27) 120.6
C(32) C(31) H(27) 120.6
C(31) C(32) H(28) 120.2
C(33) C(32) H(28) 120.2
C(32) C(33) H(29) 120.5
C(34) C(33) H(29) 120.4
N(7) C(34) H(30) 119.5
C(33) C(34) H(30) 119.5

loop_
_geom_bond_atom_site_label_1
_geom_bond_atom_site_label_2
_geom_bond_distance
Ru(1) O(1) 1.993(3)
Ru(1) O(2) 2.086(3)
Ru(1) N(1) 1.735(3)
Ru(1) N(2) 2.066(4)
Ru(1) N(3) 2.071(4)
Ru(1) N(4) 2.096(4)
Ru(2) O(4) 2.003(3)
Ru(2) O(5) 2.073(3)
Ru(2) N(1) 1.744(3)
Ru(2) N(5) 2.061(4)
Ru(2) N(6) 2.056(4)
Ru(2) N(7) 2.092(4)
P(1) F(1) 1.598(4)
P(1) F(2) 1.582(4)
P(1) F(3) 1.594(4)
P(1) F(6) 1.596(3)
P(1) F(8) 1.612(3)
P(1) F(9) 1.603(3)
O(1) C(1) 1.387(6)
O(2) C(7) 1.290(6)
O(3) C(7) 1.235(6)
O(4) C(18) 1.381(7)
O(5) C(24) 1.284(7)
O(6) C(24) 1.223(6)
N(2) C(2) 1.352(6)
N(2) C(6) 1.335(6)
N(3) C(8) 1.345(8)
N(3) C(12) 1.301(7)
N(4) C(13) 1.366(7)
N(4) C(17) 1.326(7)
N(5) C(19) 1.345(6)
N(5) C(23) 1.337(7)
N(6) C(25) 1.357(7)
N(6) C(29) 1.332(7)
N(7) C(30) 1.349(7)
N(7) C(34) 1.322(7)
C(2) C(3) 1.365(7)
C(2) C(7) 1.497(7)
C(3) C(4) 1.381(8)
C(4) C(5) 1.374(8)
C(5) C(6) 1.387(7)
C(8) C(9) 1.396(9)
C(8) C(13) 1.469(8)
C(9) C(10) 1.370(10)
C(10) C(11) 1.376(11)
C(11) C(12) 1.383(8)
C(13) C(14) 1.377(8)
C(14) C(15) 1.373(9)
C(15) C(16) 1.381(9)
C(16) C(17) 1.389(7)
C(19) C(20) 1.363(8)
C(19) C(24) 1.505(8)
C(20) C(21) 1.375(10)
C(21) C(22) 1.374(10)
C(22) C(23) 1.364(9)
C(25) C(26) 1.379(7)
C(25) C(30) 1.474(8)
C(26) C(27) 1.376(9)
C(27) C(28) 1.385(9)
C(28) C(29) 1.385(8)
C(30) C(31) 1.398(8)
C(31) C(32) 1.383(9)
C(32) C(33) 1.378(10)
C(33) C(34) 1.402(9)
C(1) H(1) 0.980
C(1) H(2) 0.980
C(1) H(3) 0.980
C(3) H(4) 0.950
C(4) H(5) 0.950
C(5) H(6) 0.950
C(6) H(7) 0.950
C(9) H(8) 0.950
C(10) H(9) 0.950
C(11) H(10) 0.950
C(12) H(11) 0.950
C(14) H(12) 0.950
C(15) H(13) 0.950
C(16) H(14) 0.950
C(17) H(15) 0.950
C(18) H(16) 0.980
C(18) H(17) 0.980
C(18) H(18) 0.980
C(20) H(19) 0.950
C(21) H(20) 0.950
C(22) H(21) 0.950
C(23) H(22) 0.950
C(26) H(23) 0.950
C(27) H(24) 0.950
C(28) H(25) 0.950
C(29) H(26) 0.950
C(31) H(27) 0.950
C(32) H(28) 0.950
C(33) H(29) 0.950
C(34) H(30) 0.950

loop_
_geom_torsion_atom_site_label_1
_geom_torsion_atom_site_label_2
_geom_torsion_atom_site_label_3
_geom_torsion_atom_site_label_4
_geom_torsion
O(1) Ru(1) O(2) C(7) 94.9(3)
O(2) Ru(1) O(1) C(1) -79.9(3)
N(1) Ru(1) O(1) C(1) 94.9(4)
O(1) Ru(1) N(2) C(2) -85.7(3)
O(1) Ru(1) N(2) C(6) 93.4(4)
N(2) Ru(1) O(1) C(1) -1.5(4)
O(1) Ru(1) N(3) C(8) 165.4(3)
O(1) Ru(1) N(3) C(12) -11.6(4)
N(3) Ru(1) O(1) C(1) -170.5(4)
O(1) Ru(1) N(4) C(13) -34.4(8)
O(1) Ru(1) N(4) C(17) 145.8(5)
N(4) Ru(1) O(1) C(1) -133.5(6)
O(2) Ru(1) N(2) C(2) 0.2(3)
O(2) Ru(1) N(2) C(6) 179.3(4)
N(2) Ru(1) O(2) C(7) -0.2(2)
O(2) Ru(1) N(3) C(8) 78.6(3)
O(2) Ru(1) N(3) C(12) -98.5(4)
N(3) Ru(1) O(2) C(7) -176.1(3)
O(2) Ru(1) N(4) C(13) -88.4(3)
O(2) Ru(1) N(4) C(17) 91.8(4)
N(4) Ru(1) O(2) C(7) -97.3(3)
N(1) Ru(1) N(2) C(2) 175.5(3)
N(1) Ru(1) N(2) C(6) -5.4(4)
N(1) Ru(1) N(3) C(8) -96.3(3)
N(1) Ru(1) N(3) C(12) 86.6(4)
N(1) Ru(1) N(4) C(13) 97.7(3)
N(1) Ru(1) N(4) C(17) -82.1(4)
N(2) Ru(1) N(3) C(8) 58.0(10)
N(2) Ru(1) N(3) C(12) -119.1(8)
N(3) Ru(1) N(2) C(2) 21.3(11)
N(3) Ru(1) N(2) C(6) -159.7(8)
N(2) Ru(1) N(4) C(13) -166.3(3)
N(2) Ru(1) N(4) C(17) 13.8(4)
N(4) Ru(1) N(2) C(2) 83.1(3)
N(4) Ru(1) N(2) C(6) -97.9(4)
N(3) Ru(1) N(4) C(13) 3.4(3)
N(3) Ru(1) N(4) C(17) -176.4(4)
N(4) Ru(1) N(3) C(8) -5.3(3)
N(4) Ru(1) N(3) C(12) 177.6(4)
O(4) Ru(2) O(5) C(24) 82.2(4)
O(5) Ru(2) O(4) C(18) -90.4(4)
N(1) Ru(2) O(4) C(18) 84.5(4)
O(4) Ru(2) N(5) C(19) -78.1(4)
O(4) Ru(2) N(5) C(23) 96.5(5)
N(5) Ru(2) O(4) C(18) -11.5(4)
O(4) Ru(2) N(6) C(25) 175.2(3)
O(4) Ru(2) N(6) C(29) -3.8(3)
N(6) Ru(2) O(4) C(18) 179.3(4)
O(4) Ru(2) N(7) C(30) -38.1(8)
O(4) Ru(2) N(7) C(34) 146.4(6)
N(7) Ru(2) O(4) C(18) -147.6(6)
O(5) Ru(2) N(5) C(19) 8.2(3)
O(5) Ru(2) N(5) C(23) -177.1(5)
N(5) Ru(2) O(5) C(24) -10.2(4)
O(5) Ru(2) N(6) C(25) 88.4(3)
O(5) Ru(2) N(6) C(29) -90.5(3)
N(6) Ru(2) O(5) C(24) 172.4(4)
O(5) Ru(2) N(7) C(30) -95.4(3)
O(5) Ru(2) N(7) C(34) 89.1(4)
N(7) Ru(2) O(5) C(24) -108.8(4)
N(1) Ru(2) N(5) C(19) -176.4(4)
N(1) Ru(2) N(5) C(23) -1.8(5)
N(1) Ru(2) N(6) C(25) -86.7(3)
N(1) Ru(2) N(6) C(29) 94.3(4)
N(1) Ru(2) N(7) C(30) 90.5(3)
N(1) Ru(2) N(7) C(34) -85.0(4)
N(5) Ru(2) N(6) C(25) 74.9(10)
N(5) Ru(2) N(6) C(29) -104.1(9)
N(6) Ru(2) N(5) C(19) 22.0(11)
N(6) Ru(2) N(5) C(23) -163.3(8)
N(5) Ru(2) N(7) C(30) -173.7(3)
N(5) Ru(2) N(7) C(34) 10.8(4)
N(7) Ru(2) N(5) C(19) 92.7(4)
N(7) Ru(2) N(5) C(23) -92.6(5)
N(6) Ru(2) N(7) C(30) -4.2(3)
N(6) Ru(2) N(7) C(34) -179.7(3)
N(7) Ru(2) N(6) C(25) 2.5(3)
N(7) Ru(2) N(6) C(29) -176.5(4)
Ru(1) O(2) C(7) O(3) -179.5(4)
Ru(1) O(2) C(7) C(2) 0.1(4)
Ru(2) O(5) C(24) O(6) -169.2(5)
Ru(2) O(5) C(24) C(19) 10.2(6)
Ru(1) N(2) C(2) C(3) 179.7(4)
Ru(1) N(2) C(2) C(7) -0.2(3)
Ru(1) N(2) C(6) C(5) -178.1(3)
C(2) N(2) C(6) C(5) 0.9(7)
C(6) N(2) C(2) C(3) 0.6(7)
C(6) N(2) C(2) C(7) -179.3(4)
Ru(1) N(3) C(8) C(9) -174.1(4)
Ru(1) N(3) C(8) C(13) 6.4(5)
Ru(1) N(3) C(12) C(11) 173.4(4)
C(8) N(3) C(12) C(11) -3.5(8)
C(12) N(3) C(8) C(9) 3.1(7)
C(12) N(3) C(8) C(13) -176.4(4)
Ru(1) N(4) C(13) C(8) -1.1(5)
Ru(1) N(4) C(13) C(14) -179.3(3)
Ru(1) N(4) C(17) C(16) -179.9(2)
C(13) N(4) C(17) C(16) 0.3(5)
C(17) N(4) C(13) C(8) 178.7(4)
C(17) N(4) C(13) C(14) 0.6(7)
Ru(2) N(5) C(19) C(20) 173.3(5)
Ru(2) N(5) C(19) C(24) -5.6(6)
Ru(2) N(5) C(23) C(22) -171.9(5)
C(19) N(5) C(23) C(22) 2.5(9)
C(23) N(5) C(19) C(20) -1.8(9)
C(23) N(5) C(19) C(24) 179.3(5)
Ru(2) N(6) C(25) C(26) -179.3(3)
Ru(2) N(6) C(25) C(30) -0.5(5)
Ru(2) N(6) C(29) C(28) 179.4(3)
C(25) N(6) C(29) C(28) 0.5(7)
C(29) N(6) C(25) C(26) -0.3(5)
C(29) N(6) C(25) C(30) 178.5(4)
Ru(2) N(7) C(30) C(25) 5.3(5)
Ru(2) N(7) C(30) C(31) -174.0(3)
Ru(2) N(7) C(34) C(33) 174.5(3)
C(30) N(7) C(34) C(33) -0.7(7)
C(34) N(7) C(30) C(25) -179.1(4)
C(34) N(7) C(30) C(31) 1.7(7)
N(2) C(2) C(3) C(4) -2.1(8)
N(2) C(2) C(7) O(2) 0.0(6)
N(2) C(2) C(7) O(3) 179.7(5)
C(3) C(2) C(7) O(2) -179.8(4)
C(3) C(2) C(7) O(3) -0.2(6)
C(7) C(2) C(3) C(4) 177.8(5)
C(2) C(3) C(4) C(5) 2.1(8)
C(3) C(4) C(5) C(6) -0.8(8)
C(4) C(5) C(6) N(2) -0.7(8)
N(3) C(8) C(9) C(10) -0.2(6)
N(3) C(8) C(13) N(4) -3.4(6)
N(3) C(8) C(13) C(14) 174.6(4)
C(9) C(8) C(13) N(4) 177.1(4)
C(9) C(8) C(13) C(14) -4.9(8)
C(13) C(8) C(9) C(10) 179.2(5)
C(8) C(9) C(10) C(11) -2.2(8)
C(9) C(10) C(11) C(12) 1.9(8)
C(10) C(11) C(12) N(3) 1.0(8)
N(4) C(13) C(14) C(15) -2.0(8)
C(8) C(13) C(14) C(15) -179.9(4)
C(13) C(14) C(15) C(16) 2.6(8)
C(14) C(15) C(16) C(17) -1.7(8)
C(15) C(16) C(17) N(4) 0.3(6)
N(5) C(19) C(20) C(21) 0.0(10)
N(5) C(19) C(24) O(5) -3.1(7)
N(5) C(19) C(24) O(6) 176.3(6)
C(20) C(19) C(24) O(5) 178.0(6)
C(20) C(19) C(24) O(6) -2.6(9)
C(24) C(19) C(20) C(21) 178.8(6)
C(19) C(20) C(21) C(22) 1.0(12)
C(20) C(21) C(22) C(23) -0.3(10)
C(21) C(22) C(23) N(5) -1.5(12)
N(6) C(25) C(26) C(27) 0.1(6)
N(6) C(25) C(30) N(7) -3.2(6)
N(6) C(25) C(30) C(31) 176.0(4)
C(26) C(25) C(30) N(7) 175.6(4)
C(26) C(25) C(30) C(31) -5.2(7)
C(30) C(25) C(26) C(27) -178.6(4)
C(25) C(26) C(27) C(28) -0.1(7)
C(26) C(27) C(28) C(29) 0.2(6)
C(27) C(28) C(29) N(6) -0.5(7)
N(7) C(30) C(31) C(32) -0.9(7)
C(25) C(30) C(31) C(32) 179.9(3)
C(30) C(31) C(32) C(33) -0.8(8)
C(31) C(32) C(33) C(34) 1.8(8)
C(32) C(33) C(34) N(7) -1.1(8)
